data_4130156
loop_
_publ_author_name
'Kurogi, Takashi'
'Carroll, Patrick J.'
'Mindiola, Daniel J.'

_publ_section_title
;
 A Terminally Bound Niobium Methylidyne.
;
_journal_issue 13
_journal_name_full 'Journal of the American Chemical Society'
_journal_page_first 4306
_journal_page_last 4309
_journal_paper_doi 10.1021/jacs.6b00830
_journal_volume 138
_journal_year 2016
_chemical_formula_moiety 'C38 H57 Cl2 N Nb O P2, 2(C6 H14)'
_chemical_formula_sum 'C50 H85 Cl2 N Nb O P2'
_chemical_formula_weight 941.93
_space_group_crystal_system tetragonal
_space_group_IT_number 88
_space_group_name_Hall '-I 4ad'
_space_group_name_H-M_alt 'I 41/a :2'
_atom_sites_solution_hydrogens geom
_audit_creation_date 2015-11-01
_audit_creation_method
;
Olex2 1.2-dev
(compiled 2015.09.30 svn.r3233 for OlexSys, GUI svn.r5103)
;
_cell_angle_alpha 90
_cell_angle_beta 90
_cell_angle_gamma 90
_cell_formula_units_Z 8
_cell_length_a 13.2018(4)
_cell_length_b 13.2018(4)
_cell_length_c 57.5706(17)
_cell_measurement_reflns_used 9610
_cell_measurement_temperature 100
_cell_measurement_theta_max 27.44
_cell_measurement_theta_min 2.60
_cell_volume 10033.8(5)
_computing_data_collection 'Bruker APEX2 v2014.11-0'
_computing_data_reduction 'Bruker SAINT v8.34A'
_computing_publication_material 'Olex2 (Dolomanov et al., 2009)'
_computing_structure_refinement 'XL (Sheldrick, 2008)'
_computing_structure_solution 'ShelXS-1997 (Sheldrick, 2008)'
_diffrn_ambient_temperature 100
_diffrn_measured_fraction_theta_full 1.000
_diffrn_measured_fraction_theta_max 0.995
_diffrn_measurement_device 'CCD Area Detector'
_diffrn_measurement_device_type 'Bruker APEXII'
_diffrn_measurement_method '\w and \f scans'
_diffrn_radiation_monochromator graphite
_diffrn_radiation_type MoK\a
_diffrn_radiation_wavelength 0.71073
_diffrn_reflns_av_R_equivalents 0.0742
_diffrn_reflns_av_unetI/netI 0.0349
_diffrn_reflns_Laue_measured_fraction_full 1.000
_diffrn_reflns_Laue_measured_fraction_max 0.995
_diffrn_reflns_limit_h_max 17
_diffrn_reflns_limit_h_min -16
_diffrn_reflns_limit_k_max 16
_diffrn_reflns_limit_k_min -17
_diffrn_reflns_limit_l_max 74
_diffrn_reflns_limit_l_min -74
_diffrn_reflns_number 107366
_diffrn_reflns_point_group_measured_fraction_full 1.000
_diffrn_reflns_point_group_measured_fraction_max 0.995
_diffrn_reflns_theta_full 25.242
_diffrn_reflns_theta_max 27.591
_diffrn_reflns_theta_min 1.583
_diffrn_source 'sealed tube'
_exptl_absorpt_coefficient_mu 0.445
_exptl_absorpt_correction_T_max 0.7456
_exptl_absorpt_correction_T_min 0.6357
_exptl_absorpt_correction_type multi-scan
_exptl_absorpt_process_details 'SADABS v2014/4'
_exptl_crystal_colour 'yellow brown'
_exptl_crystal_colour_primary brown
_exptl_crystal_density_diffrn 1.247
_exptl_crystal_description plate
_exptl_crystal_F_000 4040
_exptl_crystal_size_max 0.3
_exptl_crystal_size_mid 0.15
_exptl_crystal_size_min 0.02
_refine_diff_density_max 0.668
_refine_diff_density_min -0.738
_refine_diff_density_rms 0.102
_refine_ls_extinction_method none
_refine_ls_goodness_of_fit_ref 1.285
_refine_ls_hydrogen_treatment constr
_refine_ls_matrix_type full
_refine_ls_number_parameters 224
_refine_ls_number_reflns 5809
_refine_ls_number_restraints 6
_refine_ls_restrained_S_all 1.284
_refine_ls_R_factor_all 0.0846
_refine_ls_R_factor_gt 0.0740
_refine_ls_shift/su_max 0.001
_refine_ls_shift/su_mean 0.000
_refine_ls_structure_factor_coef Fsqd
_refine_ls_weighting_details 'w=1/[\s^2^(Fo^2^)+106.2959P] where P=(Fo^2^+2Fc^2^)/3'
_refine_ls_weighting_scheme calc
_refine_ls_wR_factor_gt 0.1567
_refine_ls_wR_factor_ref 0.1601
_reflns_number_gt 5028
_reflns_number_total 5809
_reflns_threshold_expression 'I > 2\s(I)'
_cod_data_source_file ja6b00830_si_002.cif
_cod_data_source_block UP9169
_cod_original_cell_volume 10033.8(7)
_cod_original_sg_symbol_H-M 'I 41/a'
_cod_database_code 4130156

loop_
_space_group_symop_operation_xyz
'x, y, z'
'-y+3/4, x+1/4, z+1/4'
'-x+1/2, -y, z+1/2'
'y+3/4, -x+3/4, z+3/4'
'x+1/2, y+1/2, z+1/2'
'-y+5/4, x+3/4, z+3/4'
'-x+1, -y+1/2, z+1'
'y+5/4, -x+5/4, z+5/4'
'-x, -y, -z'
'y-3/4, -x-1/4, -z-1/4'
'x-1/2, y, -z-1/2'
'-y-3/4, x-3/4, -z-3/4'
'-x+1/2, -y+1/2, -z+1/2'
'y-1/4, -x+1/4, -z+1/4'
'x, y+1/2, -z'
'-y-1/4, x-1/4, -z-1/4'

loop_
_atom_site_label
_atom_site_type_symbol
_atom_site_fract_x
_atom_site_fract_y
_atom_site_fract_z
_atom_site_U_iso_or_equiv
_atom_site_adp_type
_atom_site_occupancy
_atom_site_site_symmetry_order
_atom_site_calc_flag
_atom_site_refinement_flags_posn
_atom_site_refinement_flags_adp
_atom_site_refinement_flags_occupancy
_atom_site_disorder_assembly
_atom_site_disorder_group
Nb1 Nb 0.5000 0.7500 0.39061(2) 0.01811(14) Uani 1 2 d S T P . .
Cl1 Cl 0.63689(9) 0.87467(9) 0.38861(2) 0.0267(2) Uani 1 1 d . . . . .
P1 P 0.36032(9) 0.88088(9) 0.37839(2) 0.0212(2) Uani 1 1 d . . . . .
O1 O 0.5000 0.7500 0.42372(8) 0.0260(10) Uani 1 2 d S T P . .
N1 N 0.5000 0.7500 0.35363(9) 0.0259(12) Uani 1 2 d S T P . .
C1 C 0.3317(3) 0.8242(3) 0.35040(8) 0.0218(9) Uani 1 1 d . . . . .
C2 C 0.4099(3) 0.7626(4) 0.34121(8) 0.0225(9) Uani 1 1 d . . . . .
C3 C 0.3913(4) 0.7137(4) 0.32004(8) 0.0285(11) Uani 1 1 d . . . . .
H3 H 0.4411 0.6695 0.3138 0.038 Uiso 1 1 calc R . . . .
C4 C 0.3017(4) 0.7290(4) 0.30817(9) 0.0327(12) Uani 1 1 d . . . . .
H4 H 0.2916 0.6951 0.2938 0.044 Uiso 1 1 calc R . . . .
C5 C 0.2262(4) 0.7916(4) 0.31641(9) 0.0296(11) Uani 1 1 d . . . . .
C6 C 0.2425(4) 0.8392(4) 0.33775(8) 0.0257(10) Uani 1 1 d . . . . .
H6 H 0.1918 0.8829 0.3438 0.034 Uiso 1 1 calc R . . . .
C7 C 0.1287(4) 0.8082(5) 0.30311(10) 0.0425(14) Uani 1 1 d . . . . .
H7a H 0.1405 0.8568 0.2905 0.064 Uiso 1 1 calc GR . . . .
H7b H 0.0768 0.8347 0.3136 0.064 Uiso 1 1 calc GR . . . .
H7c H 0.1058 0.7437 0.2965 0.064 Uiso 1 1 calc GR . . . .
C8 C 0.3927(4) 1.0145(3) 0.37058(8) 0.0263(10) Uani 1 1 d . . . . .
H8 H 0.3279 1.0502 0.3669 0.035 Uiso 1 1 calc R . . . .
C9 C 0.4416(5) 1.0696(4) 0.39119(10) 0.0395(13) Uani 1 1 d . . . . .
H9a H 0.5076 1.0391 0.3946 0.059 Uiso 1 1 calc GR . . . .
H9b H 0.3977 1.0637 0.4048 0.059 Uiso 1 1 calc GR . . . .
H9c H 0.4508 1.1413 0.3873 0.059 Uiso 1 1 calc GR . . . .
C10 C 0.4592(4) 1.0191(4) 0.34894(9) 0.0328(11) Uani 1 1 d . . . . .
H10a H 0.4761 1.0898 0.3455 0.049 Uiso 1 1 calc GR . . . .
H10b H 0.4227 0.9897 0.3357 0.049 Uiso 1 1 calc GR . . . .
H10c H 0.5217 0.9807 0.3517 0.049 Uiso 1 1 calc GR . . . .
C11 C 0.2413(4) 0.8925(4) 0.39510(9) 0.0309(11) Uani 1 1 d . . . . .
H11 H 0.2041 0.9405 0.3847 0.041 Uiso 0.29(3) 1 calc R . . A 1
H11' H 0.2050 0.9559 0.3905 0.041 Uiso 0.71(3) 1 calc R . . A 2
C12 C 0.2504(16) 0.957(2) 0.4157(4) 0.037(7) Uani 0.29(3) 1 d . U . A 1
H12a H 0.1872 0.9538 0.4246 0.056 Uiso 0.29(3) 1 calc GR . . A 1
H12b H 0.2636 1.0266 0.4109 0.056 Uiso 0.29(3) 1 calc GR . . A 1
H12c H 0.3065 0.9323 0.4253 0.056 Uiso 0.29(3) 1 calc GR . . A 1
C12' C 0.2705(8) 0.8972(13) 0.42196(17) 0.047(4) Uani 0.71(3) 1 d . U . A 2
H12a' H 0.3176 0.9534 0.4246 0.071 Uiso 0.71(3) 1 calc GR . . A 2
H12b' H 0.3029 0.8334 0.4265 0.071 Uiso 0.71(3) 1 calc GR . . A 2
H12c' H 0.2091 0.9075 0.4312 0.071 Uiso 0.71(3) 1 calc GR . . A 2
C13 C 0.1699(4) 0.8038(4) 0.39399(10) 0.0372(13) Uani 1 1 d . . . . .
H13a H 0.2023 0.7442 0.4009 0.056 Uiso 1 1 calc GR . . . .
H13b H 0.1530 0.7895 0.3777 0.056 Uiso 1 1 calc GR . . . .
H13c H 0.1078 0.8199 0.4026 0.056 Uiso 1 1 calc GR . . . .
C14 C 0.5000 0.7500 0.44746(12) 0.0302(15) Uani 1 2 d S T P . .
C15 C 0.5262(4) 0.8397(4) 0.45907(9) 0.0324(12) Uani 1 1 d . . . . .
C16 C 0.5260(5) 0.8373(5) 0.48343(10) 0.0456(16) Uani 1 1 d . . . . .
H16 H 0.5440 0.8965 0.4919 0.061 Uiso 1 1 calc R . . . .
C17 C 0.5000 0.7500 0.49531(14) 0.059(3) Uani 1 2 d S T P . .
H17 H 0.5000 0.7500 0.5118 0.078 Uiso 1 2 calc RS T P . .
C18 C 0.5582(4) 0.9339(4) 0.44618(9) 0.0380(13) Uani 1 1 d . . . . .
H18 H 0.5357 0.9269 0.4297 0.051 Uiso 1 1 calc R . . . .
C19 C 0.5100(6) 1.0293(5) 0.45605(12) 0.0593(19) Uani 1 1 d . . . . .
H19a H 0.4361 1.0230 0.4555 0.089 Uiso 1 1 calc GR . . . .
H19b H 0.5312 1.0881 0.4468 0.089 Uiso 1 1 calc GR . . . .
H19c H 0.5316 1.0384 0.4722 0.089 Uiso 1 1 calc GR . . . .
C20 C 0.6741(5) 0.9436(5) 0.44629(11) 0.0505(17) Uani 1 1 d . . . . .
H20a H 0.6981 0.9502 0.4623 0.076 Uiso 1 1 calc GR . . . .
H20b H 0.6940 1.0037 0.4374 0.076 Uiso 1 1 calc GR . . . .
H20c H 0.7041 0.8832 0.4392 0.076 Uiso 1 1 calc GR . . . .

loop_
_atom_site_aniso_label
_atom_site_aniso_U_11
_atom_site_aniso_U_22
_atom_site_aniso_U_33
_atom_site_aniso_U_23
_atom_site_aniso_U_13
_atom_site_aniso_U_12
Nb1 0.0178(3) 0.0171(3) 0.0194(3) 0.000 0.000 0.0000(2)
Cl1 0.0263(6) 0.0216(5) 0.0322(6) -0.0011(4) 0.0033(5) -0.0026(4)
P1 0.0197(6) 0.0221(6) 0.0218(5) -0.0005(4) -0.0001(4) 0.0021(4)
O1 0.029(3) 0.025(3) 0.024(2) 0.000 0.000 -0.004(2)
N1 0.037(3) 0.027(3) 0.013(2) 0.000 0.000 0.007(3)
C1 0.020(2) 0.021(2) 0.024(2) 0.0035(18) 0.0019(17) 0.0035(18)
C2 0.021(2) 0.023(2) 0.024(2) 0.0017(18) 0.0009(17) 0.0055(18)
C3 0.028(3) 0.031(3) 0.027(2) -0.007(2) -0.005(2) 0.009(2)
C4 0.038(3) 0.031(3) 0.029(3) -0.007(2) -0.012(2) 0.010(2)
C5 0.022(2) 0.033(3) 0.034(3) 0.002(2) -0.009(2) -0.001(2)
C6 0.020(2) 0.025(2) 0.032(2) 0.003(2) -0.0010(19) 0.0042(19)
C7 0.035(3) 0.053(4) 0.039(3) -0.009(3) -0.017(2) 0.015(3)
C8 0.026(2) 0.020(2) 0.033(3) 0.0013(19) 0.002(2) 0.0035(18)
C9 0.051(4) 0.017(2) 0.050(3) -0.009(2) -0.006(3) 0.001(2)
C10 0.033(3) 0.023(2) 0.042(3) 0.005(2) 0.006(2) 0.000(2)
C11 0.020(2) 0.030(3) 0.043(3) -0.003(2) 0.009(2) 0.001(2)
C12 0.030(10) 0.037(13) 0.044(12) -0.002(10) 0.022(9) 0.005(9)
C12' 0.035(5) 0.071(9) 0.035(5) -0.009(5) 0.018(4) -0.011(5)
C13 0.035(3) 0.035(3) 0.042(3) 0.006(2) 0.014(2) -0.008(2)
C14 0.030(4) 0.037(4) 0.024(3) 0.000 0.000 -0.007(3)
C15 0.026(3) 0.044(3) 0.027(2) -0.006(2) -0.001(2) -0.014(2)
C16 0.046(3) 0.061(4) 0.029(3) -0.010(3) -0.001(2) -0.025(3)
C17 0.065(6) 0.090(8) 0.020(4) 0.000 0.000 -0.038(6)
C18 0.046(3) 0.040(3) 0.028(3) -0.011(2) 0.002(2) -0.014(3)
C19 0.076(5) 0.049(4) 0.053(4) -0.023(3) 0.015(4) -0.011(4)
C20 0.046(4) 0.065(4) 0.041(3) -0.010(3) 0.008(3) -0.023(3)

loop_
_atom_type_symbol
_atom_type_description
_atom_type_scat_dispersion_real
_atom_type_scat_dispersion_imag
_atom_type_scat_source
C C 0.0033 0.0016 'International Tables Vol C Tables 4.2.6.8 and 6.1.1.4'
H H 0.0000 0.0000 'International Tables Vol C Tables 4.2.6.8 and 6.1.1.4'
Cl Cl 0.1484 0.1585 'International Tables Vol C Tables 4.2.6.8 and 6.1.1.4'
N N 0.0061 0.0033 'International Tables Vol C Tables 4.2.6.8 and 6.1.1.4'
Nb Nb -2.0727 0.6215 'International Tables Vol C Tables 4.2.6.8 and 6.1.1.4'
O O 0.0106 0.0060 'International Tables Vol C Tables 4.2.6.8 and 6.1.1.4'
P P 0.1023 0.0942 'International Tables Vol C Tables 4.2.6.8 and 6.1.1.4'

loop_
_geom_angle_atom_site_label_1
_geom_angle_atom_site_label_2
_geom_angle_atom_site_label_3
_geom_angle
_geom_angle_site_symmetry_1
_geom_angle_site_symmetry_3
Cl1 Nb1 Cl1 174.61(6) 7_564 .
Cl1 Nb1 P1 84.91(4) . 7_564
Cl1 Nb1 P1 93.64(4) 7_564 7_564
Cl1 Nb1 P1 93.64(4) . .
Cl1 Nb1 P1 84.91(4) 7_564 .
P1 Nb1 P1 148.89(6) . 7_564
O1 Nb1 Cl1 92.69(3) . 7_564
O1 Nb1 Cl1 92.69(3) . .
O1 Nb1 P1 105.56(3) . 7_564
O1 Nb1 P1 105.55(3) . .
O1 Nb1 N1 180.0 . .
N1 Nb1 Cl1 87.31(3) . .
N1 Nb1 Cl1 87.31(3) . 7_564
N1 Nb1 P1 74.44(3) . 7_564
N1 Nb1 P1 74.45(3) . .
C1 P1 Nb1 96.48(15) . .
C1 P1 C8 102.9(2) . .
C1 P1 C11 108.6(2) . .
C8 P1 Nb1 121.68(16) . .
C11 P1 Nb1 120.84(18) . .
C11 P1 C8 103.9(2) . .
C14 O1 Nb1 180.0 . .
C2 N1 Nb1 120.8(3) 7_564 .
C2 N1 Nb1 120.8(3) . .
C2 N1 C2 118.5(5) . 7_564
C2 C1 P1 114.6(3) . .
C6 C1 P1 125.4(4) . .
C6 C1 C2 120.0(4) . .
N1 C2 C1 119.8(4) . .
N1 C2 C3 122.6(4) . .
C3 C2 C1 117.5(4) . .
C4 C3 C2 120.8(4) . .
C5 C4 C3 122.4(5) . .
C4 C5 C6 117.5(4) . .
C4 C5 C7 121.8(5) . .
C6 C5 C7 120.7(5) . .
C5 C6 C1 121.6(4) . .
C9 C8 P1 111.0(3) . .
C10 C8 P1 111.4(3) . .
C10 C8 C9 111.7(4) . .
C12 C11 P1 113.6(8) . .
C12 C11 C13 122.5(10) . .
C12' C11 P1 107.6(4) . .
C13 C11 P1 116.5(4) . .
C13 C11 C12' 102.9(6) . .
O1 C14 C15 118.5(3) . .
O1 C14 C15 118.5(3) . 7_564
C15 C14 C15 123.1(7) . 7_564
C14 C15 C18 122.0(5) . .
C16 C15 C14 117.2(5) . .
C16 C15 C18 120.7(5) . .
C17 C16 C15 120.9(6) . .
C16 C17 C16 120.7(7) 7_564 .
C15 C18 C19 112.4(5) . .
C15 C18 C20 110.2(5) . .
C19 C18 C20 110.3(5) . .

loop_
_geom_bond_atom_site_label_1
_geom_bond_atom_site_label_2
_geom_bond_distance
_geom_bond_site_symmetry_2
Nb1 Cl1 2.4471(11) 7_564
Nb1 Cl1 2.4471(11) .
Nb1 P1 2.6231(12) 7_564
Nb1 P1 2.6231(12) .
Nb1 O1 1.906(5) .
Nb1 N1 2.129(5) .
P1 C1 1.816(5) .
P1 C8 1.870(5) .
P1 C11 1.848(5) .
O1 C14 1.367(8) .
N1 C2 1.398(5) .
N1 C2 1.398(5) 7_564
C1 C2 1.417(6) .
C1 C6 1.398(6) .
C2 C3 1.401(6) .
C3 C4 1.382(7) .
C4 C5 1.379(7) .
C5 C6 1.397(7) .
C5 C7 1.513(7) .
C8 C9 1.535(7) .
C8 C10 1.526(7) .
C11 C12 1.46(2) .
C11 C12' 1.595(11) .
C11 C13 1.506(7) .
C14 C15 1.404(6) .
C14 C15 1.404(6) 7_564
C15 C16 1.403(7) .
C15 C18 1.508(8) .
C16 C17 1.384(7) .
C17 C16 1.384(7) 7_564
C18 C19 1.521(8) .
C18 C20 1.535(8) .

loop_
_platon_squeeze_void_nr
_platon_squeeze_void_average_x
_platon_squeeze_void_average_y
_platon_squeeze_void_average_z
_platon_squeeze_void_volume
_platon_squeeze_void_count_electrons
_platon_squeeze_void_content
1 0.000 0.250 0.075 9 0 ' '
2 0.000 0.250 0.175 10 0 ' '
3 -0.018 -0.250 0.250 738 178 ' '
4 0.000 0.229 0.500 742 178 ' '
5 0.025 0.250 0.750 742 178 ' '
6 0.000 0.750 0.831 5 0 ' '
7 0.000 0.750 0.925 10 0 ' '
8 0.500 0.263 0.000 735 178 ' '
9 0.500 0.250 0.331 5 0 ' '
10 0.500 0.750 0.669 6 0 ' '
11 0.500 0.250 0.419 6 0 ' '
12 0.500 0.750 0.581 5 0 ' '
